data_7706005
loop_
_publ_author_name
'Bilyj, Jessica K.'
'Silajew, Nicole V.'
'Bernhardt, Paul V.'

_publ_section_title
;
 Nickel coordination chemistry of bis(dithiocarbazate) Schiff base
 ligands; metal and ligand centred redox reactions.
;
_journal_issue 2
_journal_name_full 'Dalton transactions (Cambridge, England : 2003)'
_journal_page_first 612
_journal_page_last 623
_journal_paper_doi 10.1039/d0dt03204b
_journal_volume 50
_journal_year 2021
_chemical_absolute_configuration unk
_chemical_formula_sum 'C9 H14 N4 Ni S4'
_chemical_formula_weight 365.19
_space_group_IT_number 19
_space_group_name_Hall 'P 2ac 2ab'
_space_group_name_H-M_alt 'P 21 21 21'
_symmetry_cell_setting orthorhombic
_symmetry_Int_Tables_number 19
_symmetry_space_group_name_Hall 'P 2ac 2ab'
_symmetry_space_group_name_H-M 'P 21 21 21'
_atom_sites_solution_hydrogens geom
_audit_conform_dict_location ftp://ftp.iucr.org/pub/cif_core.dic
_audit_conform_dict_name cif_core.dic
_audit_conform_dict_version 2.4.5
_audit_creation_date 2020-09-14T12:06:58-00:00
_audit_creation_method 'WinGX routine CIF_UPDATE'
_audit_update_record
;
2020-10-24 deposited with the CCDC.	2020-12-01 downloaded from the CCDC.
;
_cell_angle_alpha 90
_cell_angle_beta 90
_cell_angle_gamma 90
_cell_formula_units_Z 4
_cell_length_a 7.350(2)
_cell_length_b 14.101(5)
_cell_length_c 14.224(3)
_cell_measurement_reflns_used 1150
_cell_measurement_temperature 200(2)
_cell_measurement_theta_max 25.92
_cell_measurement_theta_min 3.23
_cell_measurement_wavelength 0.71073
_cell_volume 1474.2(7)
_computing_cell_refinement 'CrysalisPro  Version 1.171.36.28 (Agilent Technologies, 2013)'
_computing_data_collection 'CrysalisPro  Version 1.171.36.28 (Agilent Technologies, 2013)'
_computing_data_reduction 'CrysalisPro  Version 1.171.36.28 (Agilent Technologies, 2013)'
_computing_molecular_graphics 'Ortep for Windows (Farrugia, 2012)'
_computing_publication_material 'WinGX publication routines (Farrugia, 2012)'
_computing_structure_refinement 'SHELXL-2018/1 (Sheldrick, 2018)'
_computing_structure_solution 'SHELXT-2014/5 (Sheldrick, 2015)'
_diffrn_ambient_temperature 200(2)
_diffrn_detector 'CCD plate'
_diffrn_detector_area_resol_mean 16.07
_diffrn_measured_fraction_theta_full 0.997
_diffrn_measured_fraction_theta_max 0.997
_diffrn_measurement_device '\k-geometry diffractometer'
_diffrn_measurement_device_type 'Agilent Technologies Xcalibur, Sapphire3, Gemini ultra'
_diffrn_measurement_method '\w scans'
_diffrn_orient_matrix_UB_11 0.018657
_diffrn_orient_matrix_UB_12 -0.01808
_diffrn_orient_matrix_UB_13 0.045415
_diffrn_orient_matrix_UB_21 -0.050408
_diffrn_orient_matrix_UB_22 0.037802
_diffrn_orient_matrix_UB_23 0.020151
_diffrn_orient_matrix_UB_31 -0.080097
_diffrn_orient_matrix_UB_32 -0.028005
_diffrn_orient_matrix_UB_33 -0.002108
_diffrn_radiation_monochromator graphite
_diffrn_radiation_probe x-ray
_diffrn_radiation_type MoK\a
_diffrn_radiation_wavelength 0.71073
_diffrn_reflns_av_R_equivalents 0.0344
_diffrn_reflns_av_unetI/netI 0.0676
_diffrn_reflns_Laue_measured_fraction_full 0.997
_diffrn_reflns_Laue_measured_fraction_max 0.997
_diffrn_reflns_limit_h_max 8
_diffrn_reflns_limit_h_min -7
_diffrn_reflns_limit_k_max 16
_diffrn_reflns_limit_k_min -9
_diffrn_reflns_limit_l_max 15
_diffrn_reflns_limit_l_min -16
_diffrn_reflns_number 3923
_diffrn_reflns_point_group_measured_fraction_full 0.998
_diffrn_reflns_point_group_measured_fraction_max 0.998
_diffrn_reflns_reduction_process
;
 Scaled and merged with Sortav
 R.H. Blessing, (1987) Cryst. Rev. 1, 3-58
 R.H. Blessing, (1989) J. Appl. Cryst. 22, 396-397
;
_diffrn_reflns_theta_full 24.991
_diffrn_reflns_theta_max 24.991
_diffrn_reflns_theta_min 2.889
_diffrn_source 'Enhance (Mo) X-ray Source'
_diffrn_standards_number 0
_exptl_absorpt_coefficient_mu 1.869
_exptl_absorpt_correction_T_max 1
_exptl_absorpt_correction_T_min 0.879
_exptl_absorpt_correction_type multi-scan
_exptl_absorpt_process_details
;
        CrysAlisPro, Agilent Technologies,
        Version 1.171.36.28 (release 01-02-2013 CrysAlis171 .NET)
        (compiled Feb  1 2013,16:14:44)
        Empirical absorption correction using spherical harmonics,
        implemented in SCALE3 ABSPACK scaling algorithm.
;
_exptl_crystal_colour 'clear dark brown'
_exptl_crystal_density_diffrn 1.645
_exptl_crystal_density_method 'not measured'
_exptl_crystal_description needle
_exptl_crystal_F_000 752
_exptl_crystal_size_max 0.5
_exptl_crystal_size_mid 0.1
_exptl_crystal_size_min 0.08
_refine_diff_density_max 0.43
_refine_diff_density_min -0.329
_refine_diff_density_rms 0.075
_refine_ls_abs_structure_details
;
 Refined as an inversion twin.
;
_refine_ls_abs_structure_Flack 0.31(3)
_refine_ls_extinction_method none
_refine_ls_goodness_of_fit_ref 0.992
_refine_ls_hydrogen_treatment constr
_refine_ls_matrix_type full
_refine_ls_number_constraints 0
_refine_ls_number_parameters 168
_refine_ls_number_reflns 2400
_refine_ls_number_restraints 0
_refine_ls_restrained_S_all 0.992
_refine_ls_R_factor_all 0.0478
_refine_ls_R_factor_gt 0.04
_refine_ls_shift/su_max 0
_refine_ls_shift/su_mean 0
_refine_ls_structure_factor_coef Fsqd
_refine_ls_weighting_details 'w=1/[\s^2^(Fo^2^)+(0.0275P)^2^] where P=(Fo^2^+2Fc^2^)/3'
_refine_ls_weighting_scheme calc
_refine_ls_wR_factor_gt 0.077
_refine_ls_wR_factor_ref 0.0811
_reflns_Friedel_coverage 0.718
_reflns_Friedel_fraction_full 1
_reflns_Friedel_fraction_max 1
_reflns_number_gt 2151
_reflns_number_total 2400
_reflns_threshold_expression 'I > 2\s(I)'
_cod_data_source_file d0dt03204b2.cif
_cod_data_source_block 953ns1
_cod_depositor_comments 'Adding full bibliography for 7706005--7706008.cif.'
_cod_original_cell_volume 1474.1(8)
_cod_database_code 7706005
_shelx_shelxl_version_number 2018/1

loop_
_symmetry_equiv_pos_as_xyz
'x, y, z'
'-x+1/2, -y, z+1/2'
'x+1/2, -y+1/2, -z'
'-x, y+1/2, -z+1/2'

loop_
_atom_site_label
_atom_site_type_symbol
_atom_site_fract_x
_atom_site_fract_y
_atom_site_fract_z
_atom_site_U_iso_or_equiv
_atom_site_adp_type
_atom_site_occupancy
_atom_site_site_symmetry_order
_atom_site_calc_flag
_atom_site_refinement_flags_posn
_atom_site_refinement_flags_adp
_atom_site_refinement_flags_occupancy
_atom_site_disorder_assembly
_atom_site_disorder_group
C1 C 0.4717(8) -0.1240(5) 0.0073(4) 0.0271(16) Uani 1 1 d . . . . .
C2 C 0.4792(9) -0.0088(5) -0.2024(4) 0.0273(16) Uani 1 1 d . . . . .
C3 C 0.6446(8) 0.0529(5) -0.1877(4) 0.0265(15) Uani 1 1 d . . . . .
H3A H 0.733663 0.017245 -0.149301 0.032 Uiso 1 1 calc R U . . .
H3B H 0.701399 0.064919 -0.249718 0.032 Uiso 1 1 calc R U . . .
C4 C 0.6097(8) 0.1466(4) -0.1410(4) 0.0268(15) Uani 1 1 d . . . . .
C5 C 0.5971(9) 0.2397(4) 0.0767(4) 0.0251(14) Uani 1 1 d . . . . .
C6 C 0.3706(11) -0.2873(6) 0.0925(5) 0.057(2) Uani 1 1 d . . . . .
H6A H 0.497656 -0.291121 0.113023 0.085 Uiso 1 1 calc R U . . .
H6B H 0.320818 -0.351485 0.086046 0.085 Uiso 1 1 calc R U . . .
H6C H 0.299579 -0.252027 0.139115 0.085 Uiso 1 1 calc R U . . .
C7 C 0.3908(10) -0.0056(5) -0.2961(4) 0.041(2) Uani 1 1 d . . . . .
H7A H 0.475313 -0.029764 -0.343689 0.061 Uiso 1 1 calc R U . . .
H7B H 0.357875 0.059977 -0.311115 0.061 Uiso 1 1 calc R U . . .
H7C H 0.280938 -0.044984 -0.295283 0.061 Uiso 1 1 calc R U . . .
C8 C 0.6024(10) 0.2333(4) -0.1995(4) 0.0367(17) Uani 1 1 d . . . . .
H8A H 0.515472 0.278178 -0.172057 0.055 Uiso 1 1 calc R U . . .
H8B H 0.563549 0.216695 -0.263307 0.055 Uiso 1 1 calc R U . . .
H8C H 0.723295 0.262533 -0.201824 0.055 Uiso 1 1 calc R U . . .
C9 C 0.5847(10) 0.4308(4) 0.0463(4) 0.0388(16) Uani 1 1 d . . . . .
H9A H 0.685944 0.421295 0.002419 0.058 Uiso 1 1 calc R U . . .
H9B H 0.590818 0.495086 0.072355 0.058 Uiso 1 1 calc R U . . .
H9C H 0.469161 0.422568 0.01287 0.058 Uiso 1 1 calc R U . . .
N1 N 0.5003(7) -0.0554(4) -0.0529(3) 0.0238(12) Uani 1 1 d . . . . .
N2 N 0.4138(7) -0.0630(4) -0.1400(3) 0.0274(12) Uani 1 1 d . . . . .
N3 N 0.5939(7) 0.1483(4) -0.0505(3) 0.0240(12) Uani 1 1 d . . . . .
N4 N 0.5801(8) 0.2408(4) -0.0123(3) 0.0269(12) Uani 1 1 d . . . . .
S1 S 0.5582(3) -0.08956(13) 0.11465(10) 0.0345(4) Uani 1 1 d . . . . .
S2 S 0.6189(2) 0.13728(13) 0.14513(10) 0.0343(5) Uani 1 1 d . . . . .
S3 S 0.3591(3) -0.22749(14) -0.01900(12) 0.0444(5) Uani 1 1 d . . . . .
S4 S 0.5997(2) 0.34626(13) 0.13942(11) 0.0350(4) Uani 1 1 d . . . . .
Ni1 Ni 0.57836(11) 0.04213(6) 0.03026(5) 0.0243(2) Uani 1 1 d . . . . .

loop_
_atom_site_aniso_label
_atom_site_aniso_U_11
_atom_site_aniso_U_22
_atom_site_aniso_U_33
_atom_site_aniso_U_23
_atom_site_aniso_U_13
_atom_site_aniso_U_12
C1 0.022(3) 0.029(4) 0.031(3) 0.001(3) 0.000(3) 0.006(3)
C2 0.030(4) 0.022(4) 0.029(3) -0.008(3) 0.003(3) 0.007(3)
C3 0.030(3) 0.028(4) 0.021(3) 0.003(3) 0.006(3) 0.002(3)
C4 0.028(3) 0.026(4) 0.027(3) -0.001(3) -0.001(3) 0.002(3)
C5 0.021(3) 0.026(4) 0.028(3) -0.006(3) 0.001(3) 0.003(3)
C6 0.055(5) 0.048(5) 0.068(5) 0.021(4) -0.011(4) -0.021(5)
C7 0.061(5) 0.036(4) 0.025(3) -0.002(3) -0.011(4) 0.007(4)
C8 0.050(4) 0.032(4) 0.029(3) 0.003(3) 0.005(3) 0.000(4)
C9 0.040(4) 0.028(4) 0.049(4) -0.009(3) -0.004(4) -0.004(4)
N1 0.028(2) 0.023(3) 0.020(2) -0.001(2) -0.003(2) 0.004(3)
N2 0.028(3) 0.025(3) 0.029(2) -0.004(2) -0.002(3) 0.002(3)
N3 0.028(3) 0.024(3) 0.020(2) -0.002(2) 0.000(2) 0.000(3)
N4 0.031(3) 0.024(3) 0.025(2) -0.004(2) 0.000(3) 0.002(3)
S1 0.0440(10) 0.0322(10) 0.0273(8) 0.0057(8) -0.0045(8) -0.0037(10)
S2 0.0466(11) 0.0332(11) 0.0232(7) -0.0019(8) -0.0037(8) -0.0047(9)
S3 0.0476(10) 0.0380(12) 0.0476(10) 0.0081(10) -0.0121(9) -0.0188(10)
S4 0.0404(10) 0.0324(10) 0.0323(8) -0.0091(8) -0.0025(9) -0.0013(9)
Ni1 0.0272(4) 0.0237(5) 0.0220(4) 0.0000(4) -0.0011(4) -0.0016(4)

loop_
_atom_type_symbol
_atom_type_description
_atom_type_scat_dispersion_real
_atom_type_scat_dispersion_imag
_atom_type_scat_source
C C 0.0033 0.0016 'International Tables Vol C Tables 4.2.6.8 and 6.1.1.4'
H H 0 0 'International Tables Vol C Tables 4.2.6.8 and 6.1.1.4'
N N 0.0061 0.0033 'International Tables Vol C Tables 4.2.6.8 and 6.1.1.4'
S S 0.1246 0.1234 'International Tables Vol C Tables 4.2.6.8 and 6.1.1.4'
Ni Ni 0.3393 1.1124 'International Tables Vol C Tables 4.2.6.8 and 6.1.1.4'

loop_
_geom_angle_atom_site_label_1
_geom_angle_atom_site_label_2
_geom_angle_atom_site_label_3
_geom_angle
_geom_angle_site_symmetry_1
_geom_angle_site_symmetry_3
_geom_angle_publ_flag
N1 C1 S3 124.2(4) . . ?
N1 C1 S1 108.2(5) . . ?
S3 C1 S1 127.5(4) . . ?
N1 C1 Ni1 48.7(3) . . ?
S3 C1 Ni1 168.0(3) . . ?
S1 C1 Ni1 60.2(2) . . ?
N2 C2 C7 118.8(6) . . ?
N2 C2 C3 123.9(5) . . ?
C7 C2 C3 117.3(6) . . ?
C4 C3 C2 115.5(5) . . ?
N3 C4 C8 122.7(5) . . ?
N3 C4 C3 118.2(5) . . ?
C8 C4 C3 119.0(5) . . ?
N4 C5 S4 119.9(5) . . ?
N4 C5 S2 125.0(5) . . ?
S4 C5 S2 115.1(3) . . ?
C1 N1 N2 116.8(5) . . ?
C1 N1 Ni1 100.1(3) . . ?
N2 N1 Ni1 138.0(4) . . ?
C2 N2 N1 113.8(5) . . ?
C4 N3 N4 114.0(5) . . ?
C4 N3 Ni1 126.5(4) . . ?
N4 N3 Ni1 119.5(3) . . ?
C5 N4 N3 111.3(5) . . ?
C1 S1 Ni1 77.3(2) . . ?
C5 S2 Ni1 94.59(19) . . ?
C1 S3 C6 100.6(3) . . ?
C5 S4 C9 101.2(3) . . ?
N3 Ni1 N1 102.3(2) . . ?
N3 Ni1 S2 87.61(15) . . ?
N1 Ni1 S2 166.44(16) . . ?
N3 Ni1 S1 175.40(14) . . ?
N1 Ni1 S1 73.18(16) . . ?
S2 Ni1 S1 96.98(7) . . ?
N3 Ni1 C1 133.17(19) . . ?
N1 Ni1 C1 31.11(18) . . ?
S2 Ni1 C1 137.32(14) . . ?
S1 Ni1 C1 42.46(13) . . ?

loop_
_geom_bond_atom_site_label_1
_geom_bond_atom_site_label_2
_geom_bond_distance
_geom_bond_site_symmetry_2
_geom_bond_publ_flag
C1 N1 1.308(8) . ?
C1 S3 1.719(7) . ?
C1 S1 1.724(6) . ?
C1 Ni1 2.491(7) . ?
C2 N2 1.264(8) . ?
C2 C7 1.483(8) . ?
C2 C3 1.510(8) . ?
C3 C4 1.501(8) . ?
C4 N3 1.294(7) . ?
C4 C8 1.480(8) . ?
C5 N4 1.271(7) . ?
C5 S4 1.748(6) . ?
C5 S2 1.749(6) . ?
C6 S3 1.798(7) . ?
C9 S4 1.786(6) . ?
N1 N2 1.397(6) . ?
N1 Ni1 1.903(5) . ?
N3 N4 1.416(7) . ?
N3 Ni1 1.891(5) . ?
S1 Ni1 2.2161(19) . ?
S2 Ni1 2.1351(18) . ?
